data_4000283
_journal_name_full 'Chemistry of Materials'
_journal_paper_doi 10.1021/cm021378u
_journal_year 2003
_chemical_formula_sum 'C18 H35 F6 N2 P'
_chemical_formula_weight 424.45
_space_group_IT_number 14
_symmetry_cell_setting monoclinic
_symmetry_space_group_name_Hall '-P 2yab'
_symmetry_space_group_name_H-M 'P 1 21/a 1'
_atom_sites_solution_hydrogens geom
_atom_sites_solution_primary direct
_atom_sites_solution_secondary difmap
_cell_angle_alpha 90.00
_cell_angle_beta 90.509(1)
_cell_angle_gamma 90.00
_cell_formula_units_Z 4
_cell_length_a 9.2115(2)
_cell_length_b 9.8729(2)
_cell_length_c 24.2448(5)
_cell_measurement_reflns_used 4477
_cell_measurement_temperature 175(2)
_cell_measurement_theta_max 26.02
_cell_measurement_theta_min 2.91
_cell_volume 2204.84(8)
_diffrn_ambient_temperature 175(2)
_diffrn_detector_area_resol_mean ?
_diffrn_measurement_device_type 'Nonius Kappa CCD'
_diffrn_measurement_method 'omega and phi scans'
_diffrn_radiation_monochromator graphite
_diffrn_radiation_source 'fine-focus sealed tube'
_diffrn_radiation_type MoK\a
_diffrn_radiation_wavelength 0.71073
_diffrn_reflns_av_R_equivalents 0.0273
_diffrn_reflns_av_sigmaI/netI 0.0368
_diffrn_reflns_limit_h_max 11
_diffrn_reflns_limit_h_min -11
_diffrn_reflns_limit_k_max 12
_diffrn_reflns_limit_k_min -12
_diffrn_reflns_limit_l_max 29
_diffrn_reflns_limit_l_min -29
_diffrn_reflns_number 8348
_diffrn_reflns_theta_max 26.04
_diffrn_reflns_theta_min 3.02
_diffrn_standards_decay_% 0
_diffrn_standards_interval_count ?
_diffrn_standards_interval_time ?
_diffrn_standards_number 0
_exptl_absorpt_coefficient_mu 0.179
_exptl_absorpt_correction_T_max ?
_exptl_absorpt_correction_T_min ?
_exptl_absorpt_correction_type none
_exptl_absorpt_process_details ?
_exptl_crystal_colour colourless
_exptl_crystal_density_diffrn 1.279
_exptl_crystal_density_meas ?
_exptl_crystal_density_method 'not measured'
_exptl_crystal_description tabular
_exptl_crystal_F_000 904
_exptl_crystal_size_max 0.50
_exptl_crystal_size_mid 0.18
_exptl_crystal_size_min 0.12
_refine_ls_extinction_coef ?
_refine_ls_extinction_method none
_refine_ls_goodness_of_fit_ref 1.017
_refine_ls_hydrogen_treatment noref
_refine_ls_matrix_type full
_refine_ls_number_parameters 246
_refine_ls_number_reflns 4336
_refine_ls_number_restraints 0
_refine_ls_restrained_S_all 1.017
_refine_ls_R_factor_all 0.0620
_refine_ls_R_factor_gt 0.0400
_refine_ls_shift/su_max 0.001
_refine_ls_shift/su_mean 0.000
_refine_ls_structure_factor_coef Fsqd
_refine_ls_weighting_details 'calc w=1/[\s^2^(Fo^2^)+(0.0386P)^2^+0.8458P] where P=(Fo^2^+2Fc^2^)/3'
_refine_ls_weighting_scheme calc
_refine_ls_wR_factor_gt 0.0909
_refine_ls_wR_factor_ref 0.1013
_reflns_number_gt 3187
_reflns_number_total 4336
_reflns_threshold_expression >2sigma(I)
_cod_original_sg_symbol_H-M P21/a
_cod_database_code 4000283

loop_
_symmetry_equiv_pos_as_xyz
'x, y, z'
'-x+1/2, y+1/2, -z'
'-x, -y, -z'
'x-1/2, -y-1/2, z'

loop_
_atom_site_label
_atom_site_type_symbol
_atom_site_fract_x
_atom_site_fract_y
_atom_site_fract_z
_atom_site_U_iso_or_equiv
_atom_site_adp_type
_atom_site_occupancy
_atom_site_symmetry_multiplicity
_atom_site_calc_flag
_atom_site_refinement_flags
_atom_site_disorder_assembly
_atom_site_disorder_group
P1 P 1.32242(5) 0.01869(5) 0.378996(19) 0.03947(15) Uani 1 1 d . . .
F1 F 1.19159(14) 0.12131(13) 0.38797(6) 0.0777(4) Uani 1 1 d . . .
F2 F 1.24423(12) -0.08714(13) 0.41940(4) 0.0602(3) Uani 1 1 d . . .
F3 F 1.40655(14) 0.08073(16) 0.43084(5) 0.0820(5) Uani 1 1 d . . .
F4 F 1.45139(12) -0.08599(11) 0.37035(5) 0.0539(3) Uani 1 1 d . . .
F5 F 1.23603(13) -0.04628(12) 0.32858(4) 0.0561(3) Uani 1 1 d . . .
F6 F 1.40067(14) 0.12191(12) 0.33930(6) 0.0703(4) Uani 1 1 d . . .
N1 N 0.85617(15) -0.00287(13) 0.36761(6) 0.0338(3) Uani 1 1 d . . .
N2 N 0.88842(16) -0.11686(15) 0.44252(6) 0.0388(4) Uani 1 1 d . . .
C1 C 0.93204(19) -0.10127(17) 0.39095(7) 0.0369(4) Uani 1 1 d . . .
H1 H 1.0059 -0.1526 0.3736 0.044 Uiso 1 1 calc R . .
C2 C 0.7795(2) -0.0253(2) 0.45191(8) 0.0485(5) Uani 1 1 d . . .
H2 H 0.7277 -0.0141 0.4853 0.058 Uiso 1 1 calc R . .
C3 C 0.7594(2) 0.0453(2) 0.40545(8) 0.0464(5) Uani 1 1 d . . .
H3 H 0.6908 0.1159 0.3997 0.056 Uiso 1 1 calc R . .
C4 C 0.9500(2) -0.2123(2) 0.48293(8) 0.0548(6) Uani 1 1 d . . .
H4A H 1.0228 -0.2693 0.4650 0.082 Uiso 0.50 1 calc PR . .
H4B H 0.8725 -0.2697 0.4976 0.082 Uiso 0.50 1 calc PR . .
H4C H 0.9958 -0.1617 0.5132 0.082 Uiso 0.50 1 calc PR . .
H4D H 0.9046 -0.1978 0.5189 0.082 Uiso 0.50 1 calc PR . .
H4E H 1.0549 -0.1975 0.4863 0.082 Uiso 0.50 1 calc PR . .
H4F H 0.9316 -0.3054 0.4706 0.082 Uiso 0.50 1 calc PR . .
C5 C 0.8720(2) 0.04631(18) 0.31070(7) 0.0398(4) Uani 1 1 d . . .
H5A H 0.9582 0.0035 0.2940 0.048 Uiso 1 1 calc R . .
H5B H 0.8879 0.1455 0.3112 0.048 Uiso 1 1 calc R . .
C6 C 0.73853(19) 0.01456(17) 0.27562(7) 0.0358(4) Uani 1 1 d . . .
H6A H 0.6517 0.0521 0.2939 0.043 Uiso 1 1 calc R . .
H6B H 0.7480 0.0600 0.2394 0.043 Uiso 1 1 calc R . .
C7 C 0.7164(2) -0.13557(17) 0.26630(7) 0.0381(4) Uani 1 1 d . . .
H7A H 0.7138 -0.1816 0.3026 0.046 Uiso 1 1 calc R . .
H7B H 0.8006 -0.1716 0.2459 0.046 Uiso 1 1 calc R . .
C8 C 0.5776(2) -0.17023(18) 0.23428(7) 0.0402(4) Uani 1 1 d . . .
H8A H 0.5701 -0.2700 0.2314 0.048 Uiso 1 1 calc R . .
H8B H 0.4934 -0.1381 0.2558 0.048 Uiso 1 1 calc R . .
C9 C 0.56701(19) -0.11061(18) 0.17649(7) 0.0380(4) Uani 1 1 d . . .
H9A H 0.6563 -0.1332 0.1560 0.046 Uiso 1 1 calc R . .
H9B H 0.5608 -0.0107 0.1792 0.046 Uiso 1 1 calc R . .
C10 C 0.43568(19) -0.16316(18) 0.14438(7) 0.0380(4) Uani 1 1 d . . .
H10A H 0.4447 -0.2627 0.1407 0.046 Uiso 1 1 calc R . .
H10B H 0.3474 -0.1447 0.1661 0.046 Uiso 1 1 calc R . .
C11 C 0.41538(19) -0.10247(18) 0.08723(7) 0.0386(4) Uani 1 1 d . . .
H11A H 0.5035 -0.1202 0.0653 0.046 Uiso 1 1 calc R . .
H11B H 0.4044 -0.0031 0.0907 0.046 Uiso 1 1 calc R . .
C12 C 0.28367(19) -0.15945(18) 0.05657(7) 0.0372(4) Uani 1 1 d . . .
H12A H 0.2966 -0.2584 0.0522 0.045 Uiso 1 1 calc R . .
H12B H 0.1964 -0.1449 0.0794 0.045 Uiso 1 1 calc R . .
C13 C 0.2570(2) -0.09741(19) 0.00001(7) 0.0394(4) Uani 1 1 d . . .
H13A H 0.3435 -0.1131 -0.0231 0.047 Uiso 1 1 calc R . .
H13B H 0.2448 0.0017 0.0042 0.047 Uiso 1 1 calc R . .
C14 C 0.1239(2) -0.15487(18) -0.02949(7) 0.0380(4) Uani 1 1 d . . .
H14A H 0.1372 -0.2537 -0.0342 0.046 Uiso 1 1 calc R . .
H14B H 0.0380 -0.1411 -0.0059 0.046 Uiso 1 1 calc R . .
C15 C 0.0937(2) -0.09187(19) -0.08567(7) 0.0422(4) Uani 1 1 d . . .
H15A H 0.0813 0.0071 -0.0810 0.051 Uiso 1 1 calc R . .
H15B H 0.1791 -0.1065 -0.1094 0.051 Uiso 1 1 calc R . .
C16 C -0.0397(2) -0.14818(18) -0.11472(7) 0.0391(4) Uani 1 1 d . . .
H16A H -0.0265 -0.2468 -0.1200 0.047 Uiso 1 1 calc R . .
H16B H -0.1248 -0.1352 -0.0906 0.047 Uiso 1 1 calc R . .
C17 C -0.0719(2) -0.0838(2) -0.17023(8) 0.0550(5) Uani 1 1 d . . .
H17A H 0.0127 -0.0974 -0.1945 0.066 Uiso 1 1 calc R . .
H17B H -0.0844 0.0150 -0.1650 0.066 Uiso 1 1 calc R . .
C18 C -0.2062(3) -0.1395(2) -0.19891(9) 0.0650(6) Uani 1 1 d . . .
H18A H -0.1952 -0.2374 -0.2042 0.098 Uiso 1 1 calc R . .
H18B H -0.2185 -0.0954 -0.2349 0.098 Uiso 1 1 calc R . .
H18C H -0.2916 -0.1218 -0.1762 0.098 Uiso 1 1 calc R . .

loop_
_atom_site_aniso_label
_atom_site_aniso_U_11
_atom_site_aniso_U_22
_atom_site_aniso_U_33
_atom_site_aniso_U_23
_atom_site_aniso_U_13
_atom_site_aniso_U_12
P1 0.0412(3) 0.0381(3) 0.0391(3) -0.0049(2) -0.0004(2) -0.0003(2)
F1 0.0558(8) 0.0546(8) 0.1228(12) -0.0238(8) 0.0106(8) 0.0130(6)
F2 0.0494(7) 0.0850(9) 0.0463(7) 0.0200(6) -0.0030(5) -0.0107(6)
F3 0.0585(8) 0.1218(12) 0.0657(8) -0.0474(8) 0.0015(7) -0.0254(8)
F4 0.0488(7) 0.0501(7) 0.0630(7) 0.0042(6) 0.0025(6) 0.0102(5)
F5 0.0621(7) 0.0669(8) 0.0390(6) -0.0036(6) -0.0115(5) -0.0030(6)
F6 0.0692(9) 0.0490(7) 0.0930(10) 0.0235(7) 0.0133(7) -0.0043(6)
N1 0.0332(8) 0.0327(7) 0.0355(7) -0.0032(6) -0.0046(6) -0.0055(6)
N2 0.0460(9) 0.0366(8) 0.0338(8) -0.0010(6) -0.0056(7) -0.0093(7)
C1 0.0366(10) 0.0367(9) 0.0374(10) -0.0008(8) -0.0031(8) -0.0040(8)
C2 0.0519(12) 0.0554(12) 0.0383(10) -0.0112(9) 0.0036(9) -0.0024(10)
C3 0.0490(11) 0.0473(11) 0.0430(11) -0.0096(9) -0.0025(9) 0.0082(9)
C4 0.0718(15) 0.0492(12) 0.0430(11) 0.0100(9) -0.0150(10) -0.0120(11)
C5 0.0439(10) 0.0381(10) 0.0372(10) 0.0047(8) -0.0051(8) -0.0081(8)
C6 0.0384(10) 0.0337(9) 0.0352(9) 0.0037(7) -0.0047(8) -0.0005(8)
C7 0.0431(10) 0.0341(9) 0.0370(9) 0.0004(8) -0.0094(8) 0.0021(8)
C8 0.0455(11) 0.0376(10) 0.0374(10) 0.0007(8) -0.0079(8) -0.0062(8)
C9 0.0374(10) 0.0395(10) 0.0370(10) -0.0014(8) -0.0043(8) -0.0014(8)
C10 0.0405(10) 0.0367(9) 0.0366(9) -0.0010(8) -0.0060(8) -0.0010(8)
C11 0.0412(10) 0.0397(10) 0.0349(9) -0.0002(8) -0.0042(8) -0.0014(8)
C12 0.0408(10) 0.0359(9) 0.0347(9) -0.0003(8) -0.0046(8) -0.0006(8)
C13 0.0437(10) 0.0405(10) 0.0341(9) 0.0012(8) -0.0033(8) -0.0006(8)
C14 0.0444(10) 0.0361(9) 0.0334(9) 0.0024(8) -0.0033(8) -0.0008(8)
C15 0.0459(11) 0.0466(11) 0.0340(9) 0.0053(8) -0.0041(8) -0.0016(9)
C16 0.0476(11) 0.0363(9) 0.0333(9) 0.0002(8) -0.0049(8) 0.0010(8)
C17 0.0575(13) 0.0726(14) 0.0349(10) 0.0111(10) -0.0077(9) -0.0049(11)
C18 0.0880(17) 0.0564(13) 0.0502(12) -0.0029(11) -0.0297(12) -0.0017(12)
